data_1534168
loop_
_publ_author_name
'Artem'eva, M.Yu.'
'Mikhailov, Yu.N.'
'Gorbunova, Yu.E.'
'Serezhkina, L.B.'
'Serezhkin, V.N.'

_publ_section_title
;
 Crystal structure of N H4 (U O2 (C2 O4) (N C S)) * 2(H2 O)
;
_journal_name_full 'Zhurnal Neorganicheskoi Khimii'
_journal_page_first 1470
_journal_page_last 1472
_journal_volume 48
_journal_year 2003
_chemical_formula_sum 'C3 H8 N2 O8 S U'
_chemical_name_systematic '(N H4) ((U O2) (C2 O4) (N C S)) (H2 O)2'
_space_group_IT_number 15
_symmetry_space_group_name_Hall '-C 2yc'
_symmetry_space_group_name_H-M 'C 1 2/c 1'
_cell_angle_alpha 90
_cell_angle_beta 99.19
_cell_angle_gamma 90
_cell_formula_units_Z 4
_cell_length_a 9.129
_cell_length_b 13.102
_cell_length_c 8.981
_cell_volume 1060.413
_citation_journal_id_ASTM ZNOKAQ
_cod_data_source_file Artemeva_ZNOKAQ_2003_502.cif
_cod_data_source_block C3H8N2O8S1U1
_cod_original_formula_sum 'C3 H8 N2 O8 S1 U1'
_cod_database_code 1534168

loop_
_symmetry_equiv_pos_as_xyz
x,y,z
-x,y,-z+1/2
-x,-y,-z
x,-y,z-1/2
x+1/2,y+1/2,z
-x+1/2,y+1/2,-z+1/2
-x+1/2,-y+1/2,-z
x+1/2,-y+1/2,z-1/2

loop_
_atom_site_label
_atom_site_type_symbol
_atom_site_fract_x
_atom_site_fract_y
_atom_site_fract_z
_atom_site_occupancy
_atom_site_U_iso_or_equiv
N1 N-3 0 -0.0183 0.25 1 0.0
O4 O-2 0.1526 0.4229 0.039 1 0.0
S1 S-2 0 -0.2296 0.25 1 0.0
C1 C+4 0 -0.1062 0.25 1 0.0
O1 O-2 0.7957 0.1252 0.0505 1 0.0
O3 O-2 0.1268 0.1652 0.1215 1 0.0
O2 O-2 0.8806 0.3134 0.128 1 0.0
C2 C+3 0.7741 0.3047 0.0227 1 0.0
N2 N-3 0 0.5244 0.25 1 0.0
U1 U+6 0 0.1633 0.25 1 0.0
